data_4334441
loop_
_publ_author_name
'Sara Miguel-Fern\'andez'
'Sara Mart\'inez de Salinas'
'Josefina D\'iez'
'M. Pilar Gamasa'
'Elena Lastra'

_publ_contact_author
;
     Josefina D\'iez
      Departamento de Qu\'imica Org\'anica e Inorg\'anica
      Facultad de Qu\'imica
      Universidad de Oviedo
      Avda. Juli\'an Claver\'ia, 8
      33071 Oviedo
      Spain
;
_publ_contact_author_email jdv@uniovi.es
_publ_contact_author_fax '0034 98 5103446'
_publ_contact_author_phone '0034 98 5102960'
_publ_section_title
;
 1,3-Dipolar Cycloadditions of Ruthenium(II) Azido Complexes with Alkynes
 and Nitriles
;
_journal_name_full 'Inorganic Chemistry'
_journal_page_first 4293
_journal_page_last 4302
_journal_paper_doi 10.1021/ic302264t
_journal_volume 52
_journal_year 2013
_chemical_compound_source synthesis
_chemical_formula_moiety 'C44 H44 N12 Na O11 P Ru S, 2(C3 H6 O)'
_chemical_formula_sum 'C50 H56 N12 Na O13 P Ru S'
_chemical_formula_weight 1220.16
_chemical_name_systematic
;
 ?
;
_space_group_IT_number 2
_symmetry_cell_setting triclinic
_symmetry_Int_Tables_number 2
_symmetry_space_group_name_Hall '-P 1'
_symmetry_space_group_name_H-M 'P -1'
_atom_sites_solution_hydrogens geom
_atom_sites_solution_primary direct
_atom_sites_solution_secondary difmap
_audit_creation_method
;
CrysAlisPro, Agilent Technologies,
Version 1.171.34.49 (release 20-01-2011 CrysAlis171 .NET)
(compiled Jan 20 2011,15:58:25)
;
_cell_angle_alpha 97.852(2)
_cell_angle_beta 94.281(2)
_cell_angle_gamma 98.419(2)
_cell_formula_units_Z 2
_cell_length_a 13.3422(3)
_cell_length_b 14.4554(3)
_cell_length_c 14.7576(3)
_cell_measurement_reflns_used 21801
_cell_measurement_temperature 293(2)
_cell_measurement_theta_max 74.6325
_cell_measurement_theta_min 3.0345
_cell_volume 2776.14(10)
_computing_cell_refinement
;
CrysAlisPro, Agilent Technologies,
Version 1.171.34.49 (release 20-01-2011 CrysAlis171 .NET)
(compiled Jan 20 2011,15:58:25)
;
_computing_data_collection
;
CrysAlisPro, Agilent Technologies,
Version 1.171.34.49 (release 20-01-2011 CrysAlis171 .NET)
(compiled Jan 20 2011,15:58:25)
;
_computing_data_reduction
;
CrysAlisPro, Agilent Technologies,
Version 1.171.34.49 (release 20-01-2011 CrysAlis171 .NET)
(compiled Jan 20 2011,15:58:25)
;
_computing_molecular_graphics 'PLATON (Spek, 2007)'
_computing_publication_material 'WinGX publication routines (Farrugia, 1999'
_computing_structure_refinement 'SHELXL-97 (Sheldrick, 2008)'
_computing_structure_solution 'SIR-92 (Altomare et al, 1994)'
_diffrn_ambient_temperature 293(2)
_diffrn_detector_area_resol_mean 8.2640
_diffrn_measured_fraction_theta_full 0.963
_diffrn_measured_fraction_theta_max 0.963
_diffrn_measurement_device
; 
165 mm Onyx CCD detector in \k-geometry diffractometer
;
_diffrn_measurement_device_type 'Xcalibur, Onyx, Nova'
_diffrn_measurement_method '\w scans'
_diffrn_radiation_monochromator graphite
_diffrn_radiation_source 'Nova (Cu) x-ray Source'
_diffrn_radiation_type CuK\a
_diffrn_radiation_wavelength 1.54180
_diffrn_reflns_av_R_equivalents 0.0245
_diffrn_reflns_av_sigmaI/netI 0.0252
_diffrn_reflns_limit_h_max 16
_diffrn_reflns_limit_h_min -15
_diffrn_reflns_limit_k_max 17
_diffrn_reflns_limit_k_min -18
_diffrn_reflns_limit_l_max 18
_diffrn_reflns_limit_l_min -18
_diffrn_reflns_number 29266
_diffrn_reflns_theta_full 74.80
_diffrn_reflns_theta_max 74.80
_diffrn_reflns_theta_min 3.04
_exptl_absorpt_coefficient_mu 3.606
_exptl_absorpt_correction_T_max 1.00000
_exptl_absorpt_correction_T_min 0.82430
_exptl_absorpt_correction_type multi-scan
_exptl_absorpt_process_details
;
CrysAlisPro, Agilent Technologies,
Version 1.171.34.49 (release 20-01-2011 CrysAlis171 .NET)
(compiled Jan 20 2011,15:58:25)
empirical absorption correction using spherical harmonics,
 implemented in SCALE3 ABSPACK scaling algorithm.
;
_exptl_crystal_colour Yellow
_exptl_crystal_density_diffrn 1.460
_exptl_crystal_description prism
_exptl_crystal_F_000 1260
_exptl_crystal_size_max 0.02
_exptl_crystal_size_mid 0.015
_exptl_crystal_size_min 0.01
_refine_diff_density_max 2.101
_refine_diff_density_min -1.783
_refine_diff_density_rms 0.077
_refine_ls_extinction_method none
_refine_ls_goodness_of_fit_ref 1.059
_refine_ls_hydrogen_treatment constr
_refine_ls_matrix_type full
_refine_ls_number_parameters 688
_refine_ls_number_reflns 10991
_refine_ls_number_restraints 3
_refine_ls_restrained_S_all 1.063
_refine_ls_R_factor_all 0.0455
_refine_ls_R_factor_gt 0.0422
_refine_ls_shift/su_max 0.001
_refine_ls_shift/su_mean 0.000
_refine_ls_structure_factor_coef Fsqd
_refine_ls_weighting_details 'calc w=1/[\s^2^(Fo^2^)+(0.0732P)^2^+2.2361P] where P=(Fo^2^+2Fc^2^)/3'
_refine_ls_weighting_scheme calc
_refine_ls_wR_factor_gt 0.1173
_refine_ls_wR_factor_ref 0.1209
_reflns_number_gt 10153
_reflns_number_total 10991
_reflns_threshold_expression >2\s(I)
_cod_data_source_file ic302264t_si_001_2.cif
_cod_data_source_block 2b
_cod_database_code 4334441

loop_
_symmetry_equiv_pos_as_xyz
'x, y, z'
'-x, -y, -z'

loop_
_atom_site_label
_atom_site_type_symbol
_atom_site_fract_x
_atom_site_fract_y
_atom_site_fract_z
_atom_site_U_iso_or_equiv
_atom_site_adp_type
_atom_site_occupancy
_atom_site_symmetry_multiplicity
_atom_site_calc_flag
_atom_site_refinement_flags
C1 C 0.4968(2) 0.0590(2) 0.23034(18) 0.0347(6) Uani 1 1 d .
C2 C 0.5026(2) 0.2869(2) 0.1690(2) 0.0384(6) Uani 1 1 d .
H2 H 0.5358 0.3428 0.1531 0.046 Uiso 1 1 calc R
C3 C 0.3981(3) 0.2665(3) 0.1742(2) 0.0485(7) Uani 1 1 d .
H3 H 0.3500 0.3051 0.1629 0.058 Uiso 1 1 calc R
C4 C 0.3804(2) 0.1790(3) 0.1990(2) 0.0473(7) Uani 1 1 d .
H4 H 0.3175 0.1460 0.2080 0.057 Uiso 1 1 calc R
C5 C 0.6423(2) -0.0079(2) 0.04982(19) 0.0387(6) Uani 1 1 d .
H5 H 0.6962 0.0035 0.0142 0.046 Uiso 1 1 calc R
C6 C 0.5727(3) -0.0915(2) 0.0383(2) 0.0451(7) Uani 1 1 d .
H6 H 0.5713 -0.1448 -0.0052 0.054 Uiso 1 1 calc R
C7 C 0.5076(2) -0.0791(2) 0.1033(2) 0.0420(6) Uani 1 1 d .
H7 H 0.4525 -0.1228 0.1130 0.050 Uiso 1 1 calc R
C8 C 0.7198(2) 0.1223(2) 0.38389(19) 0.0408(6) Uani 1 1 d .
H8 H 0.7883 0.1475 0.3988 0.049 Uiso 1 1 calc R
C9 C 0.6572(3) 0.0805(3) 0.4435(2) 0.0519(8) Uani 1 1 d .
H9 H 0.6753 0.0733 0.5039 0.062 Uiso 1 1 calc R
C10 C 0.5646(3) 0.0524(3) 0.3954(2) 0.0496(8) Uani 1 1 d .
H10 H 0.5067 0.0221 0.4168 0.060 Uiso 1 1 calc R
C11 C 0.7305(2) 0.2856(2) -0.06459(19) 0.0353(6) Uani 1 1 d .
C12 C 0.6970(2) 0.3601(2) -0.0123(2) 0.0376(6) Uani 1 1 d .
C13 C 0.6857(3) 0.4556(2) -0.0318(2) 0.0482(7) Uani 1 1 d .
C14 C 0.6173(4) 0.5941(3) 0.0164(3) 0.0703(11) Uani 1 1 d .
H14A H 0.5655 0.5888 -0.0346 0.084 Uiso 1 1 calc R
H14B H 0.6789 0.6316 0.0021 0.084 Uiso 1 1 calc R
C15 C 0.5820(5) 0.6397(4) 0.1026(4) 0.0894(16) Uani 1 1 d .
H15A H 0.6339 0.6447 0.1525 0.134 Uiso 1 1 calc R
H15B H 0.5210 0.6021 0.1160 0.134 Uiso 1 1 calc R
H15C H 0.5685 0.7017 0.0949 0.134 Uiso 1 1 calc R
C16 C 0.7630(2) 0.2720(2) -0.1584(2) 0.0403(6) Uani 1 1 d .
C17 C 0.7359(4) 0.3006(4) -0.3108(3) 0.0761(13) Uani 1 1 d .
H17A H 0.7986 0.3426 -0.3147 0.091 Uiso 1 1 calc R
H17B H 0.7458 0.2362 -0.3310 0.091 Uiso 1 1 calc R
C18 C 0.6537(6) 0.3246(7) -0.3677(4) 0.139(3) Uani 1 1 d .
H18A H 0.6696 0.3186 -0.4304 0.208 Uiso 1 1 calc R
H18B H 0.6448 0.3886 -0.3473 0.208 Uiso 1 1 calc R
H18C H 0.5921 0.2826 -0.3632 0.208 Uiso 1 1 calc R
C19 C 0.9696(2) 0.0947(2) 0.12186(19) 0.0357(6) Uani 1 1 d .
C20 C 1.0559(2) 0.0981(2) 0.0646(2) 0.0397(6) Uani 1 1 d .
C21 C 1.1370(3) 0.1805(3) -0.0449(3) 0.0638(10) Uani 1 1 d .
H21A H 1.1417 0.1241 -0.0872 0.077 Uiso 1 1 calc R
H21B H 1.2002 0.1986 -0.0054 0.077 Uiso 1 1 calc R
C22 C 1.1167(4) 0.2593(4) -0.0966(4) 0.0861(15) Uani 1 1 d .
H22A H 1.0538 0.2404 -0.1352 0.129 Uiso 1 1 calc R
H22B H 1.1712 0.2734 -0.1340 0.129 Uiso 1 1 calc R
H22C H 1.1121 0.3145 -0.0539 0.129 Uiso 1 1 calc R
C23 C 0.9494(2) 0.0497(2) 0.1976(2) 0.0404(6) Uani 1 1 d .
C24 C 1.0045(3) -0.0156(4) 0.2417(3) 0.0676(12) Uani 1 1 d .
C25 C 1.0147(6) -0.1062(6) 0.3683(5) 0.120(3) Uani 1 1 d .
H25A H 0.9683 -0.1313 0.4098 0.144 Uiso 1 1 calc R
H25B H 1.0267 -0.1573 0.3226 0.144 Uiso 1 1 calc R
C26 C 1.1033(6) -0.0581(10) 0.4146(6) 0.191(6) Uani 1 1 d .
H26A H 1.0888 -0.0073 0.4581 0.286 Uiso 1 1 calc R
H26B H 1.1466 -0.0329 0.3718 0.286 Uiso 1 1 calc R
H26C H 1.1370 -0.1003 0.4464 0.286 Uiso 1 1 calc R
C27 C 0.6810(2) 0.3954(2) 0.31468(19) 0.0409(6) Uani 1 1 d .
C28 C 0.6226(3) 0.3552(3) 0.3779(2) 0.0481(7) Uani 1 1 d .
H28 H 0.6391 0.3012 0.3994 0.058 Uiso 1 1 calc R
C29 C 0.5407(3) 0.3941(3) 0.4093(3) 0.0652(10) Uani 1 1 d .
H29 H 0.5026 0.3667 0.4518 0.078 Uiso 1 1 calc R
C30 C 0.5157(4) 0.4739(4) 0.3773(3) 0.0768(13) Uani 1 1 d .
H30 H 0.4604 0.5003 0.3980 0.092 Uiso 1 1 calc R
C31 C 0.5726(4) 0.5145(3) 0.3147(3) 0.0754(13) Uani 1 1 d .
H31 H 0.5558 0.5686 0.2937 0.090 Uiso 1 1 calc R
C32 C 0.6551(3) 0.4754(3) 0.2825(3) 0.0557(9) Uani 1 1 d .
H32 H 0.6926 0.5028 0.2397 0.067 Uiso 1 1 calc R
C33 C 0.8634(2) 0.3285(2) 0.3723(2) 0.0399(6) Uani 1 1 d .
C34 C 0.9393(3) 0.2731(3) 0.3648(3) 0.0537(8) Uani 1 1 d .
H34 H 0.9440 0.2361 0.3090 0.064 Uiso 1 1 calc R
C35 C 1.0085(3) 0.2719(3) 0.4398(3) 0.0662(10) Uani 1 1 d .
H35 H 1.0577 0.2325 0.4345 0.079 Uiso 1 1 calc R
C36 C 1.0047(3) 0.3287(3) 0.5215(3) 0.0681(11) Uani 1 1 d .
H36 H 1.0515 0.3284 0.5714 0.082 Uiso 1 1 calc R
C37 C 0.9324(4) 0.3852(4) 0.5293(3) 0.0694(12) Uani 1 1 d .
H37 H 0.9305 0.4243 0.5845 0.083 Uiso 1 1 calc R
C38 C 0.8610(3) 0.3856(3) 0.4556(2) 0.0544(8) Uani 1 1 d .
H38 H 0.8114 0.4244 0.4622 0.065 Uiso 1 1 calc R
C39 C 0.8644(2) 0.4121(2) 0.2160(2) 0.0401(6) Uani 1 1 d .
C40 C 0.8926(3) 0.5061(2) 0.2570(2) 0.0522(8) Uani 1 1 d .
H40 H 0.8629 0.5287 0.3088 0.063 Uiso 1 1 calc R
C41 C 0.9645(3) 0.5658(3) 0.2211(3) 0.0614(10) Uani 1 1 d .
H41 H 0.9824 0.6285 0.2487 0.074 Uiso 1 1 calc R
C42 C 1.0099(3) 0.5334(3) 0.1447(3) 0.0670(11) Uani 1 1 d .
H42 H 1.0581 0.5740 0.1207 0.080 Uiso 1 1 calc R
C43 C 0.9833(3) 0.4406(3) 0.1043(3) 0.0625(10) Uani 1 1 d .
H43 H 1.0140 0.4184 0.0529 0.075 Uiso 1 1 calc R
C44 C 0.9110(3) 0.3796(2) 0.1398(2) 0.0461(7) Uani 1 1 d .
H44 H 0.8939 0.3168 0.1123 0.055 Uiso 1 1 calc R
C45 C 0.7051(8) 0.8635(6) 0.2840(6) 0.141(3) Uani 1 1 d .
H45A H 0.7488 0.8550 0.2357 0.212 Uiso 1 1 calc R
H45B H 0.7211 0.9272 0.3155 0.212 Uiso 1 1 calc R
H45C H 0.6354 0.8514 0.2582 0.212 Uiso 1 1 calc R
C46 C 0.7204(6) 0.7979(5) 0.3486(7) 0.118(2) Uani 1 1 d .
C47 C 0.6609(14) 0.8008(10) 0.4247(10) 0.267(9) Uani 1 1 d .
H47A H 0.6778 0.7553 0.4625 0.401 Uiso 1 1 calc R
H47B H 0.5900 0.7862 0.4028 0.401 Uiso 1 1 calc R
H47C H 0.6748 0.8629 0.4601 0.401 Uiso 1 1 calc R
C48 C 0.2651(11) 0.3048(17) 0.3870(14) 0.367(7) Uani 1 1 d D
H48A H 0.2624 0.2375 0.3801 0.550 Uiso 1 1 calc R
H48B H 0.2375 0.3260 0.4430 0.550 Uiso 1 1 calc R
H48C H 0.3345 0.3349 0.3891 0.550 Uiso 1 1 calc R
C49 C 0.2048(15) 0.3296(14) 0.3084(14) 0.367(7) Uani 1 1 d D
C50 C 0.1691(11) 0.4090(15) 0.2702(16) 0.367(7) Uani 1 1 d D
H50A H 0.1260 0.3855 0.2143 0.550 Uiso 1 1 calc R
H50B H 0.2266 0.4519 0.2575 0.550 Uiso 1 1 calc R
H50C H 0.1315 0.4416 0.3138 0.550 Uiso 1 1 calc R
N1 N 0.54873(17) 0.21588(17) 0.18980(15) 0.0332(5) Uani 1 1 d .
N2 N 0.47205(17) 0.14847(18) 0.20835(16) 0.0355(5) Uani 1 1 d .
N3 N 0.62142(17) 0.05262(16) 0.11789(15) 0.0319(5) Uani 1 1 d .
N4 N 0.53737(17) 0.00890(17) 0.15198(16) 0.0334(5) Uani 1 1 d .
N5 N 0.66861(17) 0.12145(17) 0.30308(15) 0.0327(5) Uani 1 1 d .
N6 N 0.57219(18) 0.07677(18) 0.31011(15) 0.0358(5) Uani 1 1 d .
N7 N 0.68255(19) 0.33504(17) 0.07100(16) 0.0359(5) Uani 1 1 d .
N8 N 0.70578(18) 0.24827(16) 0.06789(15) 0.0321(5) Uani 1 1 d .
N9 N 0.73575(18) 0.21595(17) -0.01329(15) 0.0331(5) Uani 1 1 d .
N10 N 0.89382(18) 0.14460(17) 0.10669(16) 0.0351(5) Uani 1 1 d .
N11 N 0.83138(17) 0.13036(16) 0.17170(15) 0.0326(5) Uani 1 1 d .
N12 N 0.8625(2) 0.07313(19) 0.22758(17) 0.0403(5) Uani 1 1 d .
O1 O 0.31298(17) -0.02984(19) 0.17298(17) 0.0538(6) Uani 1 1 d .
O2 O 0.34445(19) 0.0404(2) 0.33390(17) 0.0602(7) Uani 1 1 d .
O3 O 0.4143(2) -0.10051(19) 0.27947(19) 0.0604(7) Uani 1 1 d .
O4 O 0.7170(3) 0.4895(2) -0.0955(2) 0.0876(11) Uani 1 1 d .
O5 O 0.6366(2) 0.50128(17) 0.03148(18) 0.0567(6) Uani 1 1 d .
O6 O 0.83153(19) 0.22937(18) -0.17823(16) 0.0522(6) Uani 1 1 d .
O7 O 0.7084(2) 0.3106(2) -0.21666(15) 0.0559(6) Uani 1 1 d .
O8 O 1.12189(18) 0.05011(18) 0.06540(17) 0.0508(5) Uani 1 1 d .
O9 O 1.0515(3) 0.1635(3) 0.0095(2) 0.0831(7) Uani 1 1 d .
O10 O 1.0617(3) -0.0612(3) 0.2060(2) 0.0862(11) Uani 1 1 d .
O11 O 0.9755(3) -0.0274(3) 0.3241(2) 0.0831(7) Uani 1 1 d .
O12 O 0.7726(6) 0.7378(6) 0.3371(7) 0.202(4) Uani 1 1 d .
O13 O 0.1699(9) 0.2552(12) 0.2650(12) 0.367(7) Uani 1 1 d D
Na1 Na 0.84596(9) 0.10541(9) -0.08653(9) 0.0450(3) Uani 1 1 d .
S1 S 0.37705(6) -0.01745(6) 0.25792(5) 0.04624(18) Uani 1 1 d .
Ru1 Ru 0.696705(14) 0.184404(13) 0.185838(12) 0.02722(8) Uani 1 1 d .
P1 P 0.77713(5) 0.32919(5) 0.26896(4) 0.03292(15) Uani 1 1 d .

loop_
_atom_site_aniso_label
_atom_site_aniso_U_11
_atom_site_aniso_U_22
_atom_site_aniso_U_33
_atom_site_aniso_U_23
_atom_site_aniso_U_13
_atom_site_aniso_U_12
C1 0.0319(13) 0.0415(15) 0.0308(12) 0.0074(11) 0.0043(10) 0.0038(11)
C2 0.0416(15) 0.0398(15) 0.0365(14) 0.0065(11) 0.0044(11) 0.0151(12)
C3 0.0405(16) 0.060(2) 0.0512(18) 0.0128(15) 0.0081(13) 0.0231(15)
C4 0.0337(15) 0.059(2) 0.0532(18) 0.0111(15) 0.0089(13) 0.0143(14)
C5 0.0463(16) 0.0387(15) 0.0306(13) 0.0010(11) 0.0059(11) 0.0083(12)
C6 0.0532(18) 0.0382(15) 0.0406(15) -0.0031(12) 0.0021(13) 0.0063(13)
C7 0.0440(16) 0.0351(14) 0.0431(15) 0.0018(12) -0.0005(12) 0.0000(12)
C8 0.0428(16) 0.0496(17) 0.0302(13) 0.0119(12) -0.0037(11) 0.0061(13)
C9 0.057(2) 0.068(2) 0.0301(14) 0.0170(14) -0.0011(13) 0.0033(17)
C10 0.0492(18) 0.066(2) 0.0344(15) 0.0181(14) 0.0092(13) 0.0008(15)
C11 0.0376(14) 0.0396(15) 0.0302(13) 0.0101(11) 0.0037(11) 0.0067(11)
C12 0.0401(15) 0.0398(15) 0.0357(13) 0.0119(11) 0.0059(11) 0.0088(12)
C13 0.063(2) 0.0403(16) 0.0459(17) 0.0166(13) 0.0076(15) 0.0110(14)
C14 0.093(3) 0.043(2) 0.082(3) 0.0194(19) 0.006(2) 0.024(2)
C15 0.122(4) 0.059(3) 0.094(4) 0.005(2) 0.009(3) 0.045(3)
C16 0.0486(17) 0.0420(15) 0.0327(14) 0.0129(12) 0.0072(12) 0.0065(13)
C17 0.100(3) 0.103(4) 0.0353(18) 0.026(2) 0.0181(19) 0.029(3)
C18 0.161(7) 0.227(9) 0.051(3) 0.057(4) 0.003(3) 0.075(7)
C19 0.0333(13) 0.0389(14) 0.0360(13) 0.0052(11) 0.0018(11) 0.0102(11)
C20 0.0378(15) 0.0442(16) 0.0387(14) 0.0061(12) 0.0051(11) 0.0115(12)
C21 0.055(2) 0.076(3) 0.073(2) 0.031(2) 0.0290(19) 0.0207(19)
C22 0.078(3) 0.095(4) 0.104(4) 0.054(3) 0.038(3) 0.024(3)
C23 0.0433(16) 0.0494(17) 0.0341(13) 0.0104(12) 0.0047(12) 0.0211(13)
C24 0.077(3) 0.097(3) 0.050(2) 0.034(2) 0.0218(19) 0.057(3)
C25 0.112(5) 0.156(7) 0.117(5) 0.080(5) 0.029(4) 0.045(5)
C26 0.087(5) 0.362(18) 0.117(6) 0.019(8) 0.002(5) 0.037(8)
C27 0.0473(17) 0.0417(15) 0.0324(13) -0.0016(12) 0.0021(12) 0.0106(13)
C28 0.0534(19) 0.0531(19) 0.0386(15) 0.0014(13) 0.0080(13) 0.0145(15)
C29 0.070(3) 0.081(3) 0.051(2) 0.0057(19) 0.0197(18) 0.027(2)
C30 0.082(3) 0.088(3) 0.069(3) -0.001(2) 0.021(2) 0.046(3)
C31 0.099(4) 0.068(3) 0.072(3) 0.012(2) 0.018(2) 0.049(3)
C32 0.072(2) 0.0489(19) 0.0513(19) 0.0071(15) 0.0113(17) 0.0225(17)
C33 0.0432(16) 0.0426(15) 0.0318(13) 0.0074(12) -0.0001(11) -0.0004(12)
C34 0.0491(19) 0.056(2) 0.0511(18) -0.0027(15) -0.0090(15) 0.0078(15)
C35 0.054(2) 0.071(3) 0.072(3) 0.016(2) -0.0150(19) 0.0114(19)
C36 0.063(2) 0.087(3) 0.049(2) 0.016(2) -0.0172(17) 0.002(2)
C37 0.073(3) 0.093(3) 0.0350(17) 0.0005(18) -0.0097(17) 0.007(2)
C38 0.058(2) 0.067(2) 0.0345(15) -0.0001(15) -0.0028(14) 0.0088(17)
C39 0.0446(16) 0.0396(15) 0.0339(14) 0.0070(11) -0.0006(12) -0.0001(12)
C40 0.068(2) 0.0432(17) 0.0408(16) 0.0031(13) 0.0021(15) -0.0027(15)
C41 0.079(3) 0.0425(18) 0.055(2) 0.0104(16) -0.0042(18) -0.0123(17)
C42 0.074(3) 0.061(2) 0.060(2) 0.0213(19) 0.0061(19) -0.019(2)
C43 0.065(2) 0.067(2) 0.054(2) 0.0120(18) 0.0182(17) -0.0060(19)
C44 0.0466(17) 0.0452(17) 0.0444(16) 0.0068(13) 0.0060(13) -0.0010(13)
C45 0.188(9) 0.100(5) 0.146(7) 0.017(5) 0.038(6) 0.049(6)
C46 0.106(5) 0.088(4) 0.156(7) 0.017(5) -0.002(5) 0.013(4)
C47 0.41(3) 0.179(13) 0.246(16) 0.081(12) 0.144(18) 0.050(15)
C48 0.149(6) 0.547(19) 0.497(16) 0.241(16) 0.178(8) 0.131(10)
C49 0.149(6) 0.547(19) 0.497(16) 0.241(16) 0.178(8) 0.131(10)
C50 0.149(6) 0.547(19) 0.497(16) 0.241(16) 0.178(8) 0.131(10)
N1 0.0340(11) 0.0373(12) 0.0291(10) 0.0053(9) 0.0032(9) 0.0081(9)
N2 0.0296(11) 0.0425(13) 0.0362(11) 0.0079(10) 0.0064(9) 0.0077(9)
N3 0.0341(11) 0.0336(11) 0.0284(10) 0.0060(9) 0.0052(9) 0.0045(9)
N4 0.0323(11) 0.0344(11) 0.0325(11) 0.0043(9) 0.0030(9) 0.0029(9)
N5 0.0324(11) 0.0383(12) 0.0282(10) 0.0085(9) 0.0026(9) 0.0052(9)
N6 0.0337(12) 0.0447(13) 0.0294(11) 0.0106(10) 0.0039(9) 0.0025(10)
N7 0.0426(13) 0.0341(12) 0.0339(11) 0.0104(9) 0.0063(9) 0.0094(10)
N8 0.0367(12) 0.0350(11) 0.0262(10) 0.0072(9) 0.0043(9) 0.0082(9)
N9 0.0372(12) 0.0380(12) 0.0258(10) 0.0074(9) 0.0039(9) 0.0083(9)
N10 0.0325(11) 0.0405(12) 0.0354(11) 0.0098(10) 0.0064(9) 0.0109(9)
N11 0.0336(11) 0.0342(11) 0.0312(11) 0.0067(9) 0.0036(9) 0.0077(9)
N12 0.0453(14) 0.0477(14) 0.0348(12) 0.0139(10) 0.0079(10) 0.0206(11)
O1 0.0361(11) 0.0668(16) 0.0533(13) 0.0067(11) 0.0002(10) -0.0050(10)
O2 0.0473(13) 0.0811(18) 0.0515(13) 0.0091(12) 0.0193(11) 0.0013(12)
O3 0.0573(15) 0.0559(15) 0.0690(16) 0.0256(13) 0.0084(12) -0.0040(12)
O4 0.145(3) 0.0628(18) 0.0748(19) 0.0404(16) 0.052(2) 0.0325(19)
O5 0.0773(17) 0.0416(12) 0.0603(14) 0.0189(11) 0.0180(13) 0.0232(12)
O6 0.0584(14) 0.0614(15) 0.0466(12) 0.0200(11) 0.0211(11) 0.0222(12)
O7 0.0706(16) 0.0743(17) 0.0321(11) 0.0207(11) 0.0101(10) 0.0277(13)
O8 0.0438(12) 0.0591(14) 0.0588(14) 0.0183(11) 0.0156(10) 0.0246(11)
O9 0.0865(15) 0.119(2) 0.0726(13) 0.0538(14) 0.0350(12) 0.0619(15)
O10 0.105(2) 0.117(3) 0.0737(19) 0.0528(19) 0.0444(18) 0.084(2)
O11 0.0865(15) 0.119(2) 0.0726(13) 0.0538(14) 0.0350(12) 0.0619(15)
O12 0.166(6) 0.151(6) 0.316(11) 0.076(7) 0.037(7) 0.070(5)
O13 0.149(6) 0.547(19) 0.497(16) 0.241(16) 0.178(8) 0.131(10)
Na1 0.0431(6) 0.0505(7) 0.0473(6) 0.0141(5) 0.0103(5) 0.0168(5)
S1 0.0373(4) 0.0551(4) 0.0453(4) 0.0118(3) 0.0087(3) -0.0026(3)
Ru1 0.02916(12) 0.03020(12) 0.02338(11) 0.00530(7) 0.00287(7) 0.00692(8)
P1 0.0378(4) 0.0332(3) 0.0270(3) 0.0030(3) 0.0026(3) 0.0047(3)

loop_
_atom_type_symbol
_atom_type_description
_atom_type_scat_dispersion_real
_atom_type_scat_dispersion_imag
_atom_type_scat_source
C C 0.0181 0.0091 'International Tables Vol C Tables 4.2.6.8 and 6.1.1.4'
H H 0.0000 0.0000 'International Tables Vol C Tables 4.2.6.8 and 6.1.1.4'
N N 0.0311 0.0180 'International Tables Vol C Tables 4.2.6.8 and 6.1.1.4'
O O 0.0492 0.0322 'International Tables Vol C Tables 4.2.6.8 and 6.1.1.4'
Na Na 0.1353 0.1239 'International Tables Vol C Tables 4.2.6.8 and 6.1.1.4'
S S 0.3331 0.5567 'International Tables Vol C Tables 4.2.6.8 and 6.1.1.4'
Ru Ru 0.0552 3.2960 'International Tables Vol C Tables 4.2.6.8 and 6.1.1.4'
P P 0.2955 0.4335 'International Tables Vol C Tables 4.2.6.8 and 6.1.1.4'

loop_
_geom_angle_atom_site_label_1
_geom_angle_atom_site_label_2
_geom_angle_atom_site_label_3
_geom_angle
_geom_angle_site_symmetry_1
_geom_angle_site_symmetry_3
N2 C1 N6 109.3(2) . .
N2 C1 N4 109.8(2) . .
N6 C1 N4 109.8(2) . .
N2 C1 S1 109.68(19) . .
N6 C1 S1 109.22(18) . .
N4 C1 S1 108.99(19) . .
N1 C2 C3 110.9(3) . .
N1 C2 H2 124.6 . .
C3 C2 H2 124.6 . .
C4 C3 C2 106.3(3) . .
C4 C3 H3 126.8 . .
C2 C3 H3 126.8 . .
C3 C4 N2 107.1(3) . .
C3 C4 H4 126.4 . .
N2 C4 H4 126.4 . .
N3 C5 C6 110.7(3) . .
N3 C5 H5 124.6 . .
C6 C5 H5 124.6 . .
C7 C6 C5 105.9(3) . .
C7 C6 H6 127.1 . .
C5 C6 H6 127.1 . .
C6 C7 N4 107.6(3) . .
C6 C7 H7 126.2 . .
N4 C7 H7 126.2 . .
N5 C8 C9 110.8(3) . .
N5 C8 H8 124.6 . .
C9 C8 H8 124.6 . .
C10 C9 C8 106.0(3) . .
C10 C9 H9 127.0 . .
C8 C9 H9 127.0 . .
C9 C10 N6 107.3(3) . .
C9 C10 H10 126.3 . .
N6 C10 H10 126.3 . .
N9 C11 C12 108.5(2) . .
N9 C11 C16 118.3(3) . .
C12 C11 C16 133.2(3) . .
N7 C12 C11 107.5(2) . .
N7 C12 C13 121.2(3) . .
C11 C12 C13 131.0(3) . .
O4 C13 O5 123.2(3) . .
O4 C13 C12 124.9(3) . .
O5 C13 C12 111.9(3) . .
O5 C14 C15 107.4(4) . .
O5 C14 H14A 110.2 . .
C15 C14 H14A 110.2 . .
O5 C14 H14B 110.2 . .
C15 C14 H14B 110.2 . .
H14A C14 H14B 108.5 . .
C14 C15 H15A 109.5 . .
C14 C15 H15B 109.5 . .
H15A C15 H15B 109.5 . .
C14 C15 H15C 109.5 . .
H15A C15 H15C 109.5 . .
H15B C15 H15C 109.5 . .
O6 C16 O7 124.7(3) . .
O6 C16 C11 122.8(3) . .
O7 C16 C11 112.5(3) . .
O6 C16 Na1 46.53(15) . .
O7 C16 Na1 154.1(2) . .
C11 C16 Na1 81.40(17) . .
C18 C17 O7 107.5(4) . .
C18 C17 H17A 110.2 . .
O7 C17 H17A 110.2 . .
C18 C17 H17B 110.2 . .
O7 C17 H17B 110.2 . .
H17A C17 H17B 108.5 . .
C17 C18 H18A 109.5 . .
C17 C18 H18B 109.5 . .
H18A C18 H18B 109.5 . .
C17 C18 H18C 109.5 . .
H18A C18 H18C 109.5 . .
H18B C18 H18C 109.5 . .
N10 C19 C23 107.5(2) . .
N10 C19 C20 120.5(3) . .
C23 C19 C20 131.9(3) . .
O8 C20 O9 123.0(3) . .
O8 C20 C19 126.5(3) . .
O9 C20 C19 110.5(3) . .
O9 C21 C22 106.1(3) . .
O9 C21 H21A 110.5 . .
C22 C21 H21A 110.5 . .
O9 C21 H21B 110.5 . .
C22 C21 H21B 110.5 . .
H21A C21 H21B 108.7 . .
C21 C22 H22A 109.5 . .
C21 C22 H22B 109.5 . .
H22A C22 H22B 109.5 . .
C21 C22 H22C 109.5 . .
H22A C22 H22C 109.5 . .
H22B C22 H22C 109.5 . .
N12 C23 C19 108.2(2) . .
N12 C23 C24 121.2(3) . .
C19 C23 C24 130.5(3) . .
O10 C24 O11 121.7(3) . .
O10 C24 C23 125.1(3) . .
O11 C24 C23 112.8(3) . .
C26 C25 O11 100.4(8) . .
C26 C25 H25A 111.7 . .
O11 C25 H25A 111.7 . .
C26 C25 H25B 111.7 . .
O11 C25 H25B 111.7 . .
H25A C25 H25B 109.5 . .
C25 C26 H26A 109.5 . .
C25 C26 H26B 109.5 . .
H26A C26 H26B 109.5 . .
C25 C26 H26C 109.5 . .
H26A C26 H26C 109.5 . .
H26B C26 H26C 109.5 . .
C32 C27 C28 118.8(3) . .
C32 C27 P1 124.2(3) . .
C28 C27 P1 116.5(2) . .
C29 C28 C27 121.2(4) . .
C29 C28 H28 119.4 . .
C27 C28 H28 119.4 . .
C30 C29 C28 119.6(4) . .
C30 C29 H29 120.2 . .
C28 C29 H29 120.2 . .
C31 C30 C29 119.9(4) . .
C31 C30 H30 120.1 . .
C29 C30 H30 120.1 . .
C30 C31 C32 120.8(4) . .
C30 C31 H31 119.6 . .
C32 C31 H31 119.6 . .
C27 C32 C31 119.7(4) . .
C27 C32 H32 120.1 . .
C31 C32 H32 120.1 . .
C34 C33 C38 118.1(3) . .
C34 C33 P1 118.1(2) . .
C38 C33 P1 123.7(3) . .
C33 C34 C35 120.7(4) . .
C33 C34 H34 119.7 . .
C35 C34 H34 119.7 . .
C36 C35 C34 120.2(4) . .
C36 C35 H35 119.9 . .
C34 C35 H35 119.9 . .
C37 C36 C35 119.7(4) . .
C37 C36 H36 120.1 . .
C35 C36 H36 120.1 . .
C36 C37 C38 120.8(4) . .
C36 C37 H37 119.6 . .
C38 C37 H37 119.6 . .
C33 C38 C37 120.5(4) . .
C33 C38 H38 119.8 . .
C37 C38 H38 119.8 . .
C44 C39 C40 118.8(3) . .
C44 C39 P1 120.1(2) . .
C40 C39 P1 120.8(2) . .
C41 C40 C39 120.5(3) . .
C41 C40 H40 119.8 . .
C39 C40 H40 119.8 . .
C42 C41 C40 120.5(4) . .
C42 C41 H41 119.7 . .
C40 C41 H41 119.7 . .
C43 C42 C41 119.5(3) . .
C43 C42 H42 120.3 . .
C41 C42 H42 120.3 . .
C42 C43 C44 120.6(4) . .
C42 C43 H43 119.7 . .
C44 C43 H43 119.7 . .
C39 C44 C43 120.1(3) . .
C39 C44 H44 119.9 . .
C43 C44 H44 119.9 . .
C46 C45 H45A 109.5 . .
C46 C45 H45B 109.5 . .
H45A C45 H45B 109.5 . .
C46 C45 H45C 109.5 . .
H45A C45 H45C 109.5 . .
H45B C45 H45C 109.5 . .
O12 C46 C47 118.9(10) . .
O12 C46 C45 123.9(10) . .
C47 C46 C45 116.9(9) . .
C46 C47 H47A 109.5 . .
C46 C47 H47B 109.5 . .
H47A C47 H47B 109.5 . .
C46 C47 H47C 109.5 . .
H47A C47 H47C 109.5 . .
H47B C47 H47C 109.5 . .
C49 C48 H48A 109.5 . .
C49 C48 H48B 109.5 . .
H48A C48 H48B 109.5 . .
C49 C48 H48C 109.5 . .
H48A C48 H48C 109.5 . .
H48B C48 H48C 109.5 . .
O13 C49 C50 113(2) . .
O13 C49 C48 103.7(19) . .
C50 C49 C48 143(2) . .
C49 C50 H50A 109.5 . .
C49 C50 H50B 109.5 . .
H50A C50 H50B 109.5 . .
C49 C50 H50C 109.5 . .
H50A C50 H50C 109.5 . .
H50B C50 H50C 109.5 . .
C2 N1 N2 105.2(2) . .
C2 N1 Ru1 135.0(2) . .
N2 N1 Ru1 119.41(17) . .
C4 N2 N1 110.4(2) . .
C4 N2 C1 130.4(3) . .
N1 N2 C1 119.2(2) . .
C5 N3 N4 106.3(2) . .
C5 N3 Ru1 133.7(2) . .
N4 N3 Ru1 119.56(17) . .
C7 N4 N3 109.5(2) . .
C7 N4 C1 131.5(2) . .
N3 N4 C1 118.9(2) . .
C8 N5 N6 105.4(2) . .
C8 N5 Ru1 135.3(2) . .
N6 N5 Ru1 118.67(16) . .
C10 N6 N5 110.4(2) . .
C10 N6 C1 129.9(2) . .
N5 N6 C1 119.7(2) . .
N8 N7 C12 106.1(2) . .
N7 N8 N9 112.5(2) . .
N7 N8 Ru1 118.26(17) . .
N9 N8 Ru1 129.22(18) . .
N8 N9 C11 105.4(2) . .
N8 N9 Na1 142.14(17) . .
C11 N9 Na1 108.33(18) . .
N11 N10 C19 106.0(2) . .
N11 N10 Na1 127.69(17) . .
C19 N10 Na1 103.56(17) . .
N12 N11 N10 112.5(2) . .
N12 N11 Ru1 121.55(18) . .
N10 N11 Ru1 125.88(17) . .
N11 N12 C23 105.8(2) . .
S1 O1 Na1 146.97(15) . 2_655
C13 O5 C14 116.3(3) . .
C16 O6 Na1 112.15(19) . .
C16 O7 C17 115.9(3) . .
C20 O8 Na1 142.5(2) . 2_755
C20 O9 C21 116.3(3) . .
C20 O9 Na1 101.9(2) . .
C21 O9 Na1 118.5(3) . .
C24 O10 Na1 152.8(3) . 2_755
C24 O11 C25 116.7(4) . .
O10 Na1 O8 75.62(10) 2_755 2_755
O10 Na1 O6 78.79(10) 2_755 .
O8 Na1 O6 152.75(10) 2_755 .
O10 Na1 O1 92.09(13) 2_755 2_655
O8 Na1 O1 87.40(10) 2_755 2_655
O6 Na1 O1 84.28(10) . 2_655
O10 Na1 N9 149.35(10) 2_755 .
O8 Na1 N9 133.99(9) 2_755 .
O6 Na1 N9 70.62(8) . .
O1 Na1 N9 83.16(9) 2_655 .
O10 Na1 N10 132.93(11) 2_755 .
O8 Na1 N10 83.19(9) 2_755 .
O6 Na1 N10 121.86(9) . .
O1 Na1 N10 128.77(9) 2_655 .
N9 Na1 N10 68.84(8) . .
O10 Na1 O9 81.46(12) 2_755 .
O8 Na1 O9 82.94(10) 2_755 .
O6 Na1 O9 102.47(10) . .
O1 Na1 O9 169.47(11) 2_655 .
N9 Na1 O9 106.61(10) . .
N10 Na1 O9 54.24(8) . .
O10 Na1 C16 99.20(10) 2_755 .
O8 Na1 C16 163.78(10) 2_755 .
O6 Na1 C16 21.33(8) . .
O1 Na1 C16 77.34(9) 2_655 .
N9 Na1 C16 50.19(8) . .
N10 Na1 C16 110.63(9) . .
O9 Na1 C16 111.79(10) . .
O3 S1 O1 115.23(17) . .
O3 S1 O2 115.47(17) . .
O1 S1 O2 115.45(16) . .
O3 S1 C1 102.67(14) . .
O1 S1 C1 102.00(13) . .
O2 S1 C1 103.12(14) . .
N11 Ru1 N8 93.90(9) . .
N11 Ru1 N1 170.24(9) . .
N8 Ru1 N1 87.61(9) . .
N11 Ru1 N5 92.72(9) . .
N8 Ru1 N5 173.00(9) . .
N1 Ru1 N5 85.48(9) . .
N11 Ru1 N3 86.89(9) . .
N8 Ru1 N3 95.42(9) . .
N1 Ru1 N3 83.36(9) . .
N5 Ru1 N3 82.64(9) . .
N11 Ru1 P1 94.11(7) . .
N8 Ru1 P1 87.46(7) . .
N1 Ru1 P1 95.60(7) . .
N5 Ru1 P1 94.36(7) . .
N3 Ru1 P1 176.89(6) . .
C27 P1 C39 106.47(15) . .
C27 P1 C33 102.52(14) . .
C39 P1 C33 96.44(13) . .
C27 P1 Ru1 109.25(10) . .
C39 P1 Ru1 121.23(10) . .
C33 P1 Ru1 118.71(10) . .

loop_
_geom_bond_atom_site_label_1
_geom_bond_atom_site_label_2
_geom_bond_distance
_geom_bond_site_symmetry_2
C1 N2 1.453(4) .
C1 N6 1.459(3) .
C1 N4 1.461(4) .
C1 S1 1.908(3) .
C2 N1 1.331(4) .
C2 C3 1.393(5) .
C2 H2 0.9300 .
C3 C4 1.357(5) .
C3 H3 0.9300 .
C4 N2 1.363(4) .
C4 H4 0.9300 .
C5 N3 1.313(4) .
C5 C6 1.394(4) .
C5 H5 0.9300 .
C6 C7 1.354(5) .
C6 H6 0.9300 .
C7 N4 1.360(4) .
C7 H7 0.9300 .
C8 N5 1.327(4) .
C8 C9 1.394(5) .
C8 H8 0.9300 .
C9 C10 1.355(5) .
C9 H9 0.9300 .
C10 N6 1.359(4) .
C10 H10 0.9300 .
C11 N9 1.346(4) .
C11 C12 1.386(4) .
C11 C16 1.478(4) .
C12 N7 1.347(4) .
C12 C13 1.474(4) .
C13 O4 1.194(4) .
C13 O5 1.337(4) .
C14 O5 1.446(4) .
C14 C15 1.492(7) .
C14 H14A 0.9700 .
C14 H14B 0.9700 .
C15 H15A 0.9600 .
C15 H15B 0.9600 .
C15 H15C 0.9600 .
C16 O6 1.207(4) .
C16 O7 1.317(4) .
C16 Na1 3.075(3) .
C17 C18 1.442(8) .
C17 O7 1.456(4) .
C17 H17A 0.9700 .
C17 H17B 0.9700 .
C18 H18A 0.9600 .
C18 H18B 0.9600 .
C18 H18C 0.9600 .
C19 N10 1.349(4) .
C19 C23 1.392(4) .
C19 C20 1.477(4) .
C20 O8 1.199(4) .
C20 O9 1.332(4) .
C21 O9 1.454(5) .
C21 C22 1.500(6) .
C21 H21A 0.9700 .
C21 H21B 0.9700 .
C22 H22A 0.9600 .
C22 H22B 0.9600 .
C22 H22C 0.9600 .
C23 N12 1.344(4) .
C23 C24 1.468(4) .
C24 O10 1.185(5) .
C24 O11 1.330(5) .
C25 C26 1.362(11) .
C25 O11 1.525(7) .
C25 H25A 0.9700 .
C25 H25B 0.9700 .
C26 H26A 0.9600 .
C26 H26B 0.9600 .
C26 H26C 0.9600 .
C27 C32 1.387(5) .
C27 C28 1.393(5) .
C27 P1 1.824(3) .
C28 C29 1.383(5) .
C28 H28 0.9300 .
C29 C30 1.379(7) .
C29 H29 0.9300 .
C30 C31 1.377(7) .
C30 H30 0.9300 .
C31 C32 1.394(6) .
C31 H31 0.9300 .
C32 H32 0.9300 .
C33 C34 1.382(5) .
C33 C38 1.388(4) .
C33 P1 1.843(3) .
C34 C35 1.392(5) .
C34 H34 0.9300 .
C35 C36 1.373(6) .
C35 H35 0.9300 .
C36 C37 1.353(7) .
C36 H36 0.9300 .
C37 C38 1.393(5) .
C37 H37 0.9300 .
C38 H38 0.9300 .
C39 C44 1.385(5) .
C39 C40 1.395(5) .
C39 P1 1.840(3) .
C40 C41 1.379(5) .
C40 H40 0.9300 .
C41 C42 1.377(6) .
C41 H41 0.9300 .
C42 C43 1.376(6) .
C42 H42 0.9300 .
C43 C44 1.391(5) .
C43 H43 0.9300 .
C44 H44 0.9300 .
C45 C46 1.457(11) .
C45 H45A 0.9600 .
C45 H45B 0.9600 .
C45 H45C 0.9600 .
C46 O12 1.193(9) .
C46 C47 1.422(15) .
C47 H47A 0.9600 .
C47 H47B 0.9600 .
C47 H47C 0.9600 .
C48 C49 1.476(10) .
C48 H48A 0.9600 .
C48 H48B 0.9600 .
C48 H48C 0.9600 .
C49 O13 1.185(18) .
C49 C50 1.470(10) .
C50 H50A 0.9600 .
C50 H50B 0.9600 .
C50 H50C 0.9600 .
N1 N2 1.376(3) .
N1 Ru1 2.093(2) .
N3 N4 1.369(3) .
N3 Ru1 2.100(2) .
N5 N6 1.370(3) .
N5 Ru1 2.095(2) .
N7 N8 1.331(3) .
N8 N9 1.337(3) .
N8 Ru1 2.082(2) .
N9 Na1 2.517(3) .
N10 N11 1.334(3) .
N10 Na1 2.836(3) .
N11 N12 1.331(3) .
N11 Ru1 2.075(2) .
O1 S1 1.438(2) .
O1 Na1 2.420(3) 2_655
O2 S1 1.438(3) .
O3 S1 1.430(3) .
O6 Na1 2.409(3) .
O8 Na1 2.406(3) 2_755
O9 Na1 2.942(4) .
O10 Na1 2.299(3) 2_755
Na1 O10 2.299(3) 2_755
Na1 O8 2.406(3) 2_755
Na1 O1 2.420(3) 2_655
Ru1 P1 2.3412(7) .

loop_
_geom_torsion_atom_site_label_1
_geom_torsion_atom_site_label_2
_geom_torsion_atom_site_label_3
_geom_torsion_atom_site_label_4
_geom_torsion
_geom_torsion_site_symmetry_1
_geom_torsion_site_symmetry_4
N1 C2 C3 C4 -0.2(4) . .
C2 C3 C4 N2 0.1(4) . .
N3 C5 C6 C7 -0.1(4) . .
C5 C6 C7 N4 0.0(4) . .
N5 C8 C9 C10 0.7(4) . .
C8 C9 C10 N6 0.0(4) . .
N9 C11 C12 N7 0.3(3) . .
C16 C11 C12 N7 -177.0(3) . .
N9 C11 C12 C13 174.5(3) . .
C16 C11 C12 C13 -2.8(6) . .
N7 C12 C13 O4 163.6(4) . .
C11 C12 C13 O4 -9.9(6) . .
N7 C12 C13 O5 -15.7(5) . .
C11 C12 C13 O5 170.7(3) . .
N9 C11 C16 O6 -34.3(5) . .
C12 C11 C16 O6 142.8(4) . .
N9 C11 C16 O7 145.2(3) . .
C12 C11 C16 O7 -37.8(5) . .
N9 C11 C16 Na1 -12.0(2) . .
C12 C11 C16 Na1 165.0(3) . .
N10 C19 C20 O8 -172.1(3) . .
C23 C19 C20 O8 11.1(6) . .
N10 C19 C20 O9 7.9(4) . .
C23 C19 C20 O9 -168.9(4) . .
N10 C19 C23 N12 -0.3(4) . .
C20 C19 C23 N12 176.8(3) . .
N10 C19 C23 C24 177.6(4) . .
C20 C19 C23 C24 -5.3(6) . .
N12 C23 C24 O10 156.4(5) . .
C19 C23 C24 O10 -21.2(8) . .
N12 C23 C24 O11 -16.4(6) . .
C19 C23 C24 O11 165.9(4) . .
C32 C27 C28 C29 -0.6(5) . .
P1 C27 C28 C29 -173.0(3) . .
C27 C28 C29 C30 0.3(6) . .
C28 C29 C30 C31 -0.3(7) . .
C29 C30 C31 C32 0.5(8) . .
C28 C27 C32 C31 0.9(6) . .
P1 C27 C32 C31 172.6(3) . .
C30 C31 C32 C27 -0.8(7) . .
C38 C33 C34 C35 2.5(5) . .
P1 C33 C34 C35 178.1(3) . .
C33 C34 C35 C36 -2.4(6) . .
C34 C35 C36 C37 0.7(7) . .
C35 C36 C37 C38 0.8(7) . .
C34 C33 C38 C37 -1.0(6) . .
P1 C33 C38 C37 -176.3(3) . .
C36 C37 C38 C33 -0.7(7) . .
C44 C39 C40 C41 1.1(5) . .
P1 C39 C40 C41 174.6(3) . .
C39 C40 C41 C42 -0.4(6) . .
C40 C41 C42 C43 -0.2(7) . .
C41 C42 C43 C44 0.2(7) . .
C40 C39 C44 C43 -1.1(5) . .
P1 C39 C44 C43 -174.7(3) . .
C42 C43 C44 C39 0.5(6) . .
C3 C2 N1 N2 0.2(3) . .
C3 C2 N1 Ru1 172.7(2) . .
C3 C4 N2 N1 0.1(4) . .
C3 C4 N2 C1 -177.4(3) . .
C2 N1 N2 C4 -0.2(3) . .
Ru1 N1 N2 C4 -174.1(2) . .
C2 N1 N2 C1 177.6(2) . .
Ru1 N1 N2 C1 3.7(3) . .
N6 C1 N2 C4 -125.0(3) . .
N4 C1 N2 C4 114.5(3) . .
S1 C1 N2 C4 -5.2(4) . .
N6 C1 N2 N1 57.7(3) . .
N4 C1 N2 N1 -62.8(3) . .
S1 C1 N2 N1 177.46(18) . .
C6 C5 N3 N4 0.1(3) . .
C6 C5 N3 Ru1 172.4(2) . .
C6 C7 N4 N3 0.0(3) . .
C6 C7 N4 C1 -178.8(3) . .
C5 N3 N4 C7 -0.1(3) . .
Ru1 N3 N4 C7 -173.66(19) . .
C5 N3 N4 C1 178.9(2) . .
Ru1 N3 N4 C1 5.3(3) . .
N2 C1 N4 C7 -124.1(3) . .
N6 C1 N4 C7 115.7(3) . .
S1 C1 N4 C7 -3.9(4) . .
N2 C1 N4 N3 57.2(3) . .
N6 C1 N4 N3 -63.0(3) . .
S1 C1 N4 N3 177.37(18) . .
C9 C8 N5 N6 -1.1(4) . .
C9 C8 N5 Ru1 169.3(2) . .
C9 C10 N6 N5 -0.7(4) . .
C9 C10 N6 C1 176.7(3) . .
C8 N5 N6 C10 1.2(3) . .
Ru1 N5 N6 C10 -171.2(2) . .
C8 N5 N6 C1 -176.5(3) . .
Ru1 N5 N6 C1 11.1(3) . .
N2 C1 N6 C10 115.6(3) . .
N4 C1 N6 C10 -123.8(3) . .
S1 C1 N6 C10 -4.4(4) . .
N2 C1 N6 N5 -67.2(3) . .
N4 C1 N6 N5 53.4(3) . .
S1 C1 N6 N5 172.8(2) . .
C11 C12 N7 N8 -0.5(3) . .
C13 C12 N7 N8 -175.4(3) . .
C12 N7 N8 N9 0.7(3) . .
C12 N7 N8 Ru1 178.50(18) . .
N7 N8 N9 C11 -0.5(3) . .
Ru1 N8 N9 C11 -178.05(19) . .
N7 N8 N9 Na1 151.9(2) . .
Ru1 N8 N9 Na1 -25.7(4) . .
C12 C11 N9 N8 0.1(3) . .
C16 C11 N9 N8 177.8(2) . .
C12 C11 N9 Na1 -162.41(19) . .
C16 C11 N9 Na1 15.3(3) . .
C23 C19 N10 N11 0.5(3) . .
C20 C19 N10 N11 -177.0(3) . .
C23 C19 N10 Na1 -135.8(2) . .
C20 C19 N10 Na1 46.7(3) . .
C19 N10 N11 N12 -0.6(3) . .
Na1 N10 N11 N12 121.4(2) . .
C19 N10 N11 Ru1 -178.29(19) . .
Na1 N10 N11 Ru1 -56.3(3) . .
N10 N11 N12 C23 0.4(3) . .
Ru1 N11 N12 C23 178.2(2) . .
C19 C23 N12 N11 -0.1(3) . .
C24 C23 N12 N11 -178.2(3) . .
O4 C13 O5 C14 3.5(6) . .
C12 C13 O5 C14 -177.2(3) . .
C15 C14 O5 C13 -168.6(4) . .
O7 C16 O6 Na1 -148.3(3) . .
C11 C16 O6 Na1 31.1(4) . .
O6 C16 O7 C17 -0.8(5) . .
C11 C16 O7 C17 179.8(3) . .
Na1 C16 O7 C17 -61.5(6) . .
C18 C17 O7 C16 165.5(5) . .
O9 C20 O8 Na1 -146.1(3) . 2_755
C19 C20 O8 Na1 33.9(6) . 2_755
O8 C20 O9 C21 -5.4(6) . .
C19 C20 O9 C21 174.6(3) . .
O8 C20 O9 Na1 125.0(3) . .
C19 C20 O9 Na1 -54.9(3) . .
C22 C21 O9 C20 -177.3(4) . .
C22 C21 O9 Na1 60.7(5) . .
O11 C24 O10 Na1 178.3(6) . 2_755
C23 C24 O10 Na1 6.0(13) . 2_755
O10 C24 O11 C25 -3.2(8) . .
C23 C24 O11 C25 169.9(5) . .
C26 C25 O11 C24 89.5(7) . .
C16 O6 Na1 O10 162.8(3) . 2_755
C16 O6 Na1 O8 142.5(3) . 2_755
C16 O6 Na1 O1 69.6(2) . 2_655
C16 O6 Na1 N9 -15.2(2) . .
C16 O6 Na1 N10 -63.2(3) . .
C16 O6 Na1 O9 -118.6(2) . .
N8 N9 Na1 O10 -156.9(3) . 2_755
C11 N9 Na1 O10 -5.0(4) . 2_755
N8 N9 Na1 O8 40.9(3) . 2_755
C11 N9 Na1 O8 -167.24(18) . 2_755
N8 N9 Na1 O6 -153.1(3) . .
C11 N9 Na1 O6 -1.24(18) . .
N8 N9 Na1 O1 120.6(3) . 2_655
C11 N9 Na1 O1 -87.56(19) . 2_655
N8 N9 Na1 N10 -15.7(3) . .
C11 N9 Na1 N10 136.2(2) . .
N8 N9 Na1 O9 -55.4(3) . .
C11 N9 Na1 O9 96.45(19) . .
N8 N9 Na1 C16 -160.2(3) . .
C11 N9 Na1 C16 -8.36(17) . .
N11 N10 Na1 O10 -148.5(2) . 2_755
C19 N10 Na1 O10 -25.5(3) . 2_755
N11 N10 Na1 O8 -85.4(2) . 2_755
C19 N10 Na1 O8 37.54(18) . 2_755
N11 N10 Na1 O6 106.1(2) . .
C19 N10 Na1 O6 -130.94(18) . .
N11 N10 Na1 O1 -4.3(3) . 2_655
C19 N10 Na1 O1 118.66(19) . 2_655
N11 N10 Na1 N9 57.4(2) . .
C19 N10 Na1 N9 -179.7(2) . .
N11 N10 Na1 O9 -171.6(3) . .
C19 N10 Na1 O9 -48.65(18) . .
N11 N10 Na1 C16 85.8(2) . .
C19 N10 Na1 C16 -151.23(18) . .
C20 O9 Na1 O10 -107.6(2) . 2_755
C21 O9 Na1 O10 21.4(3) . 2_755
C20 O9 Na1 O8 -31.2(2) . 2_755
C21 O9 Na1 O8 97.9(3) . 2_755
C20 O9 Na1 O6 175.9(2) . .
C21 O9 Na1 O6 -55.0(3) . .
C20 O9 Na1 O1 -54.9(6) . 2_655
C21 O9 Na1 O1 74.1(6) . 2_655
C20 O9 Na1 N9 102.7(2) . .
C21 O9 Na1 N9 -128.2(3) . .
C20 O9 Na1 N10 55.5(2) . .
C21 O9 Na1 N10 -175.5(3) . .
C20 O9 Na1 C16 155.8(2) . .
C21 O9 Na1 C16 -75.1(3) . .
O6 C16 Na1 O10 -17.0(3) . 2_755
O7 C16 Na1 O10 64.1(5) . 2_755
C11 C16 Na1 O10 -171.0(2) . 2_755
O6 C16 Na1 O8 -86.9(4) . 2_755
O7 C16 Na1 O8 -5.8(7) . 2_755
C11 C16 Na1 O8 119.1(3) . 2_755
O7 C16 Na1 O6 81.1(5) . .
C11 C16 Na1 O6 -153.9(3) . .
O6 C16 Na1 O1 -107.1(2) . 2_655
O7 C16 Na1 O1 -26.0(5) . 2_655
C11 C16 Na1 O1 98.92(18) . 2_655
O6 C16 Na1 N9 161.2(3) . .
O7 C16 Na1 N9 -117.7(5) . .
C11 C16 Na1 N9 7.30(15) . .
O6 C16 Na1 N10 125.9(2) . .
O7 C16 Na1 N10 -153.0(5) . .
C11 C16 Na1 N10 -28.03(19) . .
O6 C16 Na1 O9 67.4(3) . .
O7 C16 Na1 O9 148.5(5) . .
C11 C16 Na1 O9 -86.57(18) . .
Na1 O1 S1 O3 64.6(3) 2_655 .
Na1 O1 S1 O2 -74.0(3) 2_655 .
Na1 O1 S1 C1 175.0(3) 2_655 .
N2 C1 S1 O3 -178.9(2) . .
N6 C1 S1 O3 -59.1(2) . .
N4 C1 S1 O3 60.8(2) . .
N2 C1 S1 O1 61.5(2) . .
N6 C1 S1 O1 -178.7(2) . .
N4 C1 S1 O1 -58.8(2) . .
N2 C1 S1 O2 -58.6(2) . .
N6 C1 S1 O2 61.3(2) . .
N4 C1 S1 O2 -178.8(2) . .
N12 N11 Ru1 N8 -174.5(2) . .
N10 N11 Ru1 N8 3.0(2) . .
N12 N11 Ru1 N1 -76.0(5) . .
N10 N11 Ru1 N1 101.6(5) . .
N12 N11 Ru1 N5 3.2(2) . .
N10 N11 Ru1 N5 -179.3(2) . .
N12 N11 Ru1 N3 -79.3(2) . .
N10 N11 Ru1 N3 98.2(2) . .
N12 N11 Ru1 P1 97.7(2) . .
N10 N11 Ru1 P1 -84.7(2) . .
N7 N8 Ru1 N11 -137.6(2) . .
N9 N8 Ru1 N11 39.8(2) . .
N7 N8 Ru1 N1 52.0(2) . .
N9 N8 Ru1 N1 -130.5(2) . .
N7 N8 Ru1 N5 61.6(8) . .
N9 N8 Ru1 N5 -121.0(7) . .
N7 N8 Ru1 N3 135.1(2) . .
N9 N8 Ru1 N3 -47.4(2) . .
N7 N8 Ru1 P1 -43.69(19) . .
N9 N8 Ru1 P1 133.7(2) . .
C2 N1 Ru1 N11 -134.4(5) . .
N2 N1 Ru1 N11 37.2(6) . .
C2 N1 Ru1 N8 -35.3(3) . .
N2 N1 Ru1 N8 136.36(19) . .
C2 N1 Ru1 N5 145.9(3) . .
N2 N1 Ru1 N5 -42.47(19) . .
C2 N1 Ru1 N3 -131.0(3) . .
N2 N1 Ru1 N3 40.62(19) . .
C2 N1 Ru1 P1 51.9(3) . .
N2 N1 Ru1 P1 -136.43(18) . .
C8 N5 Ru1 N11 54.8(3) . .
N6 N5 Ru1 N11 -135.7(2) . .
C8 N5 Ru1 N8 -144.4(6) . .
N6 N5 Ru1 N8 25.1(8) . .
C8 N5 Ru1 N1 -134.8(3) . .
N6 N5 Ru1 N1 34.7(2) . .
C8 N5 Ru1 N3 141.3(3) . .
N6 N5 Ru1 N3 -49.2(2) . .
C8 N5 Ru1 P1 -39.6(3) . .
N6 N5 Ru1 P1 129.99(19) . .
C5 N3 Ru1 N11 -37.5(3) . .
N4 N3 Ru1 N11 134.0(2) . .
C5 N3 Ru1 N8 56.2(3) . .
N4 N3 Ru1 N8 -132.38(19) . .
C5 N3 Ru1 N1 143.1(3) . .
N4 N3 Ru1 N1 -45.43(19) . .
C5 N3 Ru1 N5 -130.6(3) . .
N4 N3 Ru1 N5 40.85(19) . .
C5 N3 Ru1 P1 -146.2(11) . .
N4 N3 Ru1 P1 25.2(13) . .
C32 C27 P1 C39 24.1(3) . .
C28 C27 P1 C39 -164.0(2) . .
C32 C27 P1 C33 124.8(3) . .
C28 C27 P1 C33 -63.3(3) . .
C32 C27 P1 Ru1 -108.4(3) . .
C28 C27 P1 Ru1 63.5(3) . .
C44 C39 P1 C27 -147.7(3) . .
C40 C39 P1 C27 38.9(3) . .
C44 C39 P1 C33 107.2(3) . .
C40 C39 P1 C33 -66.2(3) . .
C44 C39 P1 Ru1 -22.1(3) . .
C40 C39 P1 Ru1 164.4(2) . .
C34 C33 P1 C27 171.8(3) . .
C38 C33 P1 C27 -12.9(3) . .
C34 C33 P1 C39 -79.7(3) . .
C38 C33 P1 C39 95.6(3) . .
C34 C33 P1 Ru1 51.4(3) . .
C38 C33 P1 Ru1 -133.4(3) . .
N11 Ru1 P1 C27 -170.25(12) . .
N8 Ru1 P1 C27 96.02(12) . .
N1 Ru1 P1 C27 8.67(12) . .
N5 Ru1 P1 C27 -77.21(12) . .
N3 Ru1 P1 C27 -61.7(12) . .
N11 Ru1 P1 C39 65.49(14) . .
N8 Ru1 P1 C39 -28.24(14) . .
N1 Ru1 P1 C39 -115.59(14) . .
N5 Ru1 P1 C39 158.54(14) . .
N3 Ru1 P1 C39 174.1(12) . .
N11 Ru1 P1 C33 -53.31(13) . .
N8 Ru1 P1 C33 -147.04(13) . .
N1 Ru1 P1 C33 125.61(13) . .
N5 Ru1 P1 C33 39.74(13) . .
N3 Ru1 P1 C33 55.3(12) . .
